data_2224006
loop_
_publ_author_name
'Raza, Abdul Rauf'
'Saddiqa, Aisha'
'Tahir, M. Nawaz'
'Danish, Muhammad'
'Majeed, Talat'

_publ_section_title
;
 2-(1,3-Dioxoisoindolin-2-yl)propanoic acid
;
_journal_coeditor_code SI2209
_journal_issue 11
_journal_name_full 'Acta Crystallographica Section E'
_journal_page_first o2678
_journal_paper_doi 10.1107/S1600536809040434
_journal_volume 65
_journal_year 2009
_chemical_formula_iupac 'C11 H9 N O4'
_chemical_formula_moiety 'C11 H9 N O4'
_chemical_formula_sum 'C11 H9 N O4'
_chemical_formula_weight 219.19
_chemical_name_systematic
;
2-(1,3-Dioxoisoindolin-2-yl)propanoic acid
;
_space_group_IT_number 4
_symmetry_cell_setting monoclinic
_symmetry_space_group_name_Hall 'P 2yb'
_symmetry_space_group_name_H-M 'P 1 21 1'
_atom_sites_solution_hydrogens geom
_atom_sites_solution_primary direct
_atom_sites_solution_secondary difmap
_audit_creation_method SHELXL-97
_cell_angle_alpha 90
_cell_angle_beta 110.988(3)
_cell_angle_gamma 90
_cell_formula_units_Z 2
_cell_length_a 9.3056(8)
_cell_length_b 5.9768(4)
_cell_length_c 9.7583(8)
_cell_measurement_reflns_used 2319
_cell_measurement_temperature 296(2)
_cell_measurement_theta_max 28.31
_cell_measurement_theta_min 2.24
_cell_volume 506.73(7)
_computing_cell_refinement 'SAINT (Bruker, 2007)'
_computing_data_collection 'APEX2 (Bruker, 2007)'
_computing_data_reduction 'SAINT (Bruker, 2007)'
_computing_molecular_graphics 'ORTEP-3 for Windows (Farrugia, 1997) and PLATON (Spek, 2009)'
_computing_publication_material
;
WinGX (Farrugia, 1999) and PLATON (Spek, 2009)
;
_computing_structure_refinement 'SHELXL97 (Sheldrick, 2008)'
_computing_structure_solution 'SHELXS97 (Sheldrick, 2008)'
_diffrn_ambient_temperature 296(2)
_diffrn_detector_area_resol_mean 7.40
_diffrn_measured_fraction_theta_full 0.999
_diffrn_measured_fraction_theta_max 0.999
_diffrn_measurement_device_type 'Bruker Kappa APEXII CCD'
_diffrn_measurement_method \w
_diffrn_radiation_monochromator graphite
_diffrn_radiation_source 'fine-focus sealed tube'
_diffrn_radiation_type MoK\a
_diffrn_radiation_wavelength 0.71073
_diffrn_reflns_av_R_equivalents 0.0233
_diffrn_reflns_av_sigmaI/netI 0.0167
_diffrn_reflns_limit_h_max 12
_diffrn_reflns_limit_h_min -12
_diffrn_reflns_limit_k_max 7
_diffrn_reflns_limit_k_min -7
_diffrn_reflns_limit_l_max 13
_diffrn_reflns_limit_l_min -12
_diffrn_reflns_number 5705
_diffrn_reflns_theta_full 28.31
_diffrn_reflns_theta_max 28.31
_diffrn_reflns_theta_min 2.24
_diffrn_standards_number 0
_exptl_absorpt_coefficient_mu 0.111
_exptl_absorpt_correction_T_max 0.974
_exptl_absorpt_correction_T_min 0.968
_exptl_absorpt_correction_type multi-scan
_exptl_absorpt_process_details '(SADABS; Bruker, 2005)'
_exptl_crystal_colour Colorless
_exptl_crystal_density_diffrn 1.437
_exptl_crystal_density_method 'not measured'
_exptl_crystal_description prism
_exptl_crystal_F_000 228
_exptl_crystal_size_max 0.30
_exptl_crystal_size_mid 0.25
_exptl_crystal_size_min 0.23
_refine_diff_density_max 0.155
_refine_diff_density_min -0.128
_refine_ls_extinction_coef 0.132(13)
_refine_ls_extinction_method 'SHELXL97 (Sheldrick, 2008)'
_refine_ls_goodness_of_fit_ref 1.059
_refine_ls_hydrogen_treatment mixed
_refine_ls_matrix_type full
_refine_ls_number_parameters 153
_refine_ls_number_reflns 1381
_refine_ls_number_restraints 1
_refine_ls_restrained_S_all 1.058
_refine_ls_R_factor_all 0.0328
_refine_ls_R_factor_gt 0.0303
_refine_ls_shift/su_max 0.000
_refine_ls_shift/su_mean 0.000
_refine_ls_structure_factor_coef Fsqd
_refine_ls_weighting_details 'calc w=1/[\s^2^(Fo^2^)+(0.0443P)^2^+0.0584P] where P=(Fo^2^+2Fc^2^)/3'
_refine_ls_weighting_scheme calc
_refine_ls_wR_factor_gt 0.0793
_refine_ls_wR_factor_ref 0.0819
_reflns_number_gt 1302
_reflns_number_total 1381
_reflns_threshold_expression I>2\s(I)
_cod_data_source_file si2209.cif
_cod_data_source_block I
_cod_original_sg_symbol_H-M 'P 21'
_cod_database_code 2224006
_cod_database_fobs_code 2224006

loop_
_symmetry_equiv_pos_site_id
_symmetry_equiv_pos_as_xyz
1 x,y,z
2 -x,1/2+y,-z

loop_
_atom_site_aniso_label
_atom_site_aniso_U_11
_atom_site_aniso_U_22
_atom_site_aniso_U_33
_atom_site_aniso_U_12
_atom_site_aniso_U_13
_atom_site_aniso_U_23
O1 0.0464(7) 0.0507(8) 0.0545(7) -0.0167(7) 0.0015(5) -0.0070(7)
O2 0.0474(7) 0.0484(8) 0.0563(7) -0.0153(6) 0.0139(6) -0.0153(7)
O3 0.0409(6) 0.0693(10) 0.0459(7) 0.0152(7) 0.0046(5) 0.0073(7)
O4 0.0412(7) 0.1193(17) 0.0869(11) 0.0252(10) 0.0257(8) 0.0306(13)
N1 0.0288(6) 0.0363(7) 0.0363(6) 0.0000(5) 0.0042(5) -0.0024(6)
C1 0.0385(8) 0.0368(8) 0.0310(7) -0.0025(7) 0.0024(6) -0.0004(6)
C2 0.0470(9) 0.0382(9) 0.0311(7) 0.0044(7) 0.0088(6) 0.0021(7)
C3 0.0773(13) 0.0452(11) 0.0407(8) 0.0125(10) 0.0147(9) -0.0034(8)
C4 0.0893(16) 0.0758(17) 0.0461(10) 0.0356(15) 0.0293(10) 0.0019(11)
C5 0.0612(12) 0.098(2) 0.0532(11) 0.0276(14) 0.0292(10) 0.0102(13)
C6 0.0444(9) 0.0727(14) 0.0478(9) 0.0048(10) 0.0203(8) 0.0056(10)
C7 0.0382(7) 0.0451(9) 0.0314(7) 0.0023(7) 0.0089(6) 0.0036(7)
C8 0.0327(7) 0.0384(8) 0.0325(7) -0.0032(7) 0.0060(5) 0.0005(6)
C9 0.0346(8) 0.0473(10) 0.0444(8) 0.0009(8) 0.0102(6) -0.0067(8)
C10 0.0338(7) 0.0475(10) 0.0566(10) 0.0031(8) 0.0126(7) 0.0069(9)
C11 0.0556(11) 0.0928(18) 0.0468(10) 0.0056(13) 0.0217(8) 0.0027(12)

loop_
_atom_site_type_symbol
_atom_site_label
_atom_site_fract_x
_atom_site_fract_y
_atom_site_fract_z
_atom_site_U_iso_or_equiv
_atom_site_thermal_displace_type
_atom_site_calc_flag
_atom_site_refinement_flags
_atom_site_occupancy
O O1 0.34281(15) 1.0490(3) 0.31137(15) 0.0551(4) Uani . . 1.000
O O2 -0.00322(14) 0.5031(3) 0.09136(15) 0.0520(4) Uani . . 1.000
O O3 0.41497(15) 0.5761(3) 0.42520(15) 0.0550(5) Uani . . 1.000
O O4 0.57532(16) 0.5164(5) 0.30695(19) 0.0817(7) Uani . . 1.000
N N1 0.19830(14) 0.7462(3) 0.19714(14) 0.0358(4) Uani . . 1.000
C C1 0.22202(19) 0.9473(3) 0.27082(17) 0.0382(4) Uani . . 1.000
C C2 0.07493(19) 1.0033(3) 0.28948(17) 0.0402(5) Uani . . 1.000
C C3 0.0385(3) 1.1806(4) 0.3606(2) 0.0562(6) Uani . . 1.000
C C4 -0.1092(3) 1.1832(5) 0.3656(2) 0.0690(8) Uani . . 1.000
C C5 -0.2125(3) 1.0146(6) 0.3031(2) 0.0684(9) Uani . . 1.000
C C6 -0.1755(2) 0.8353(5) 0.2313(2) 0.0539(6) Uani . . 1.000
C C7 -0.02955(19) 0.8354(3) 0.22485(16) 0.0392(4) Uani . . 1.000
C C8 0.04667(17) 0.6700(3) 0.16030(16) 0.0361(4) Uani . . 1.000
C C9 0.31769(19) 0.6226(4) 0.1658(2) 0.0432(5) Uani . . 1.000
C C10 0.45173(19) 0.5679(4) 0.3068(2) 0.0470(5) Uani . . 1.000
C C11 0.3710(3) 0.7438(6) 0.0556(2) 0.0642(8) Uani . . 1.000
H H3 0.10903 1.29359 0.40332 0.0674 Uiso . . 1.000
H H3A 0.490(4) 0.564(6) 0.497(4) 0.0660 Uiso . . 1.000
H H4 -0.13859 1.30102 0.41199 0.0828 Uiso . . 1.000
H H5 -0.30990 1.02072 0.30905 0.0820 Uiso . . 1.000
H H6 -0.24537 0.72111 0.18964 0.0647 Uiso . . 1.000
H H9 0.273(2) 0.482(5) 0.125(2) 0.0518 Uiso . . 1.000
H H11A 0.28411 0.77266 -0.03225 0.0962 Uiso . . 1.000
H H11B 0.44407 0.65239 0.03244 0.0962 Uiso . . 1.000
H H11C 0.41850 0.88289 0.09692 0.0962 Uiso . . 1.000

loop_
_atom_type_symbol
_atom_type_description
_atom_type_scat_dispersion_real
_atom_type_scat_dispersion_imag
_atom_type_scat_source
C C 0.0033 0.0016 'International Tables Vol C Tables 4.2.6.8 and 6.1.1.4'
H H 0.0000 0.0000 'International Tables Vol C Tables 4.2.6.8 and 6.1.1.4'
N N 0.0061 0.0033 'International Tables Vol C Tables 4.2.6.8 and 6.1.1.4'
O O 0.0106 0.0060 'International Tables Vol C Tables 4.2.6.8 and 6.1.1.4'

loop_
_geom_angle_atom_site_label_1
_geom_angle_atom_site_label_2
_geom_angle_atom_site_label_3
_geom_angle_site_symmetry_1
_geom_angle_site_symmetry_2
_geom_angle_site_symmetry_3
_geom_angle
_geom_angle_publ_flag
C10 O3 H3A . . . 110(3) no
C1 N1 C9 . . . 124.14(15) no
C8 N1 C9 . . . 123.75(16) no
C1 N1 C8 . . . 112.08(15) no
O1 C1 C2 . . . 129.45(17) no
N1 C1 C2 . . . 106.19(15) no
O1 C1 N1 . . . 124.35(17) no
C1 C2 C3 . . . 129.93(19) no
C3 C2 C7 . . . 122.00(19) no
C1 C2 C7 . . . 108.03(15) no
C2 C3 C4 . . . 116.8(2) no
C3 C4 C5 . . . 121.2(3) no
C4 C5 C6 . . . 121.9(3) no
C5 C6 C7 . . . 116.6(2) no
C2 C7 C6 . . . 121.44(18) no
C2 C7 C8 . . . 108.22(16) no
C6 C7 C8 . . . 130.30(18) no
O2 C8 N1 . . . 124.46(16) no
O2 C8 C7 . . . 130.15(16) no
N1 C8 C7 . . . 105.39(14) no
N1 C9 C11 . . . 112.0(2) no
C10 C9 C11 . . . 111.83(17) no
N1 C9 C10 . . . 111.01(15) no
O3 C10 C9 . . . 113.43(16) no
O4 C10 C9 . . . 122.29(18) no
O3 C10 O4 . . . 124.24(19) no
C2 C3 H3 . . . 122.00 no
C4 C3 H3 . . . 122.00 no
C3 C4 H4 . . . 119.00 no
C5 C4 H4 . . . 119.00 no
C4 C5 H5 . . . 119.00 no
C6 C5 H5 . . . 119.00 no
C5 C6 H6 . . . 122.00 no
C7 C6 H6 . . . 122.00 no
N1 C9 H9 . . . 106.4(13) no
C10 C9 H9 . . . 106.2(13) no
C11 C9 H9 . . . 109.1(12) no
C9 C11 H11A . . . 109.00 no
C9 C11 H11B . . . 109.00 no
C9 C11 H11C . . . 109.00 no
H11A C11 H11B . . . 109.00 no
H11A C11 H11C . . . 109.00 no
H11B C11 H11C . . . 109.00 no

loop_
_geom_bond_atom_site_label_1
_geom_bond_atom_site_label_2
_geom_bond_site_symmetry_1
_geom_bond_site_symmetry_2
_geom_bond_distance
_geom_bond_publ_flag
O1 C1 . . 1.213(2) no
O2 C8 . . 1.200(2) no
O3 C10 . . 1.318(2) no
O4 C10 . . 1.190(3) no
O3 H3A . . 0.80(4) no
N1 C8 . . 1.402(2) no
N1 C9 . . 1.455(3) no
N1 C1 . . 1.377(2) no
C1 C2 . . 1.482(3) no
C2 C3 . . 1.374(3) no
C2 C7 . . 1.382(2) no
C3 C4 . . 1.393(4) no
C4 C5 . . 1.375(4) no
C5 C6 . . 1.390(4) no
C6 C7 . . 1.382(3) no
C7 C8 . . 1.482(2) no
C9 C10 . . 1.525(3) no
C9 C11 . . 1.520(3) no
C3 H3 . . 0.9300 no
C4 H4 . . 0.9300 no
C5 H5 . . 0.9300 no
C6 H6 . . 0.9300 no
C9 H9 . . 0.96(3) no
C11 H11A . . 0.9600 no
C11 H11B . . 0.9600 no
C11 H11C . . 0.9600 no

loop_
_geom_contact_atom_site_label_1
_geom_contact_atom_site_label_2
_geom_contact_distance
_geom_contact_site_symmetry_1
_geom_contact_site_symmetry_2
_geom_contact_publ_flag
O1 O3 3.023(2) . . no
O1 C10 3.055(3) . . no
O1 C10 3.268(3) . 1_565 no
O1 C11 3.177(3) . . no
O1 O3 2.750(2) . 2_656 no
O2 C7 3.361(2) . 2_545 no
O2 N1 3.149(2) . 2_545 no
O2 C3 3.168(3) . 1_545 no
O2 C8 3.074(2) . 2_545 no
O2 C1 3.405(2) . 2_545 no
O3 N1 2.615(2) . . no
O3 O1 3.023(2) . . no
O3 C1 2.912(2) . . no
O3 O1 2.750(2) . 2_646 no
O4 C6 3.283(3) . 1_655 no
O1 H3A 1.96(4) . 2_656 no
O1 H11C 2.6300 . . no
O2 H11A 2.8300 . 2_545 no
O2 H9 2.48(2) . . no
O4 H4 2.8000 . 1_645 no
O4 H6 2.6400 . 1_655 no
O4 H11B 2.6400 . . no
N1 O3 2.615(2) . . no
N1 O2 3.149(2) . 2_555 no
C1 O3 2.912(2) . . no
C1 O2 3.405(2) . 2_555 no
C3 C8 3.534(3) . 1_565 no
C3 O2 3.168(3) . 1_565 no
C5 C11 3.551(3) . 2_555 no
C6 O4 3.283(3) . 1_455 no
C7 O2 3.361(2) . 2_555 no
C8 O2 3.074(2) . 2_555 no
C8 C3 3.534(3) . 1_545 no
C10 O1 3.055(3) . . no
C10 O1 3.268(3) . 1_545 no
C11 C5 3.551(3) . 2_545 no
C11 O1 3.177(3) . . no
C1 H3A 2.91(4) . 2_656 no
C1 H11C 2.9300 . . no
C2 H4 3.0100 . 2_546 no
C3 H4 3.0800 . 2_546 no
C5 H3 2.9800 . 2_546 no
C5 H11A 2.9200 . 2_555 no
H3 C5 2.9800 . 2_556 no
H3A O1 1.96(4) . 2_646 no
H3A C1 2.91(4) . 2_646 no
H4 O4 2.8000 . 1_465 no
H4 C2 3.0100 . 2_556 no
H4 C3 3.0800 . 2_556 no
H6 O4 2.6400 . 1_455 no
H9 O2 2.48(2) . . no
H11A O2 2.8300 . 2_555 no
H11A C5 2.9200 . 2_545 no
H11B O4 2.6400 . . no
H11C O1 2.6300 . . no
H11C C1 2.9300 . . no

loop_
_geom_hbond_atom_site_label_D
_geom_hbond_atom_site_label_H
_geom_hbond_atom_site_label_A
_geom_hbond_site_symmetry_A
_geom_hbond_distance_DH
_geom_hbond_distance_HA
_geom_hbond_distance_DA
_geom_hbond_angle_DHA
_geom_hbond_publ_flag
O3 H3A O1 2_646 0.80(4) 1.96(4) 2.750(2) 172(4) yes
C9 H9 O2 . 0.96(3) 2.48(2) 2.899(2) 106.6(17) yes
C8 O2 Cg1 2_545 1.200(2) 3.0874(16) 4.0543(17) 138.28(12) yes

loop_
_geom_torsion_atom_site_label_1
_geom_torsion_atom_site_label_2
_geom_torsion_atom_site_label_3
_geom_torsion_atom_site_label_4
_geom_torsion_site_symmetry_1
_geom_torsion_site_symmetry_2
_geom_torsion_site_symmetry_3
_geom_torsion_site_symmetry_4
_geom_torsion
_geom_torsion_publ_flag
C8 N1 C1 O1 . . . . -178.37(16) no
C8 N1 C1 C2 . . . . 2.54(18) no
C9 N1 C1 O1 . . . . 3.8(3) no
C9 N1 C1 C2 . . . . -175.31(15) no
C1 N1 C8 O2 . . . . 177.22(16) no
C1 N1 C8 C7 . . . . -3.24(18) no
C9 N1 C8 O2 . . . . -4.9(3) no
C9 N1 C8 C7 . . . . 174.62(15) no
C1 N1 C9 C10 . . . . 57.8(2) no
C1 N1 C9 C11 . . . . -67.9(2) no
C8 N1 C9 C10 . . . . -119.78(18) no
C8 N1 C9 C11 . . . . 114.5(2) no
O1 C1 C2 C3 . . . . -2.0(3) no
O1 C1 C2 C7 . . . . -179.76(18) no
N1 C1 C2 C3 . . . . 177.02(18) no
N1 C1 C2 C7 . . . . -0.73(18) no
C1 C2 C3 C4 . . . . -177.09(18) no
C7 C2 C3 C4 . . . . 0.4(3) no
C1 C2 C7 C6 . . . . 176.60(16) no
C1 C2 C7 C8 . . . . -1.21(18) no
C3 C2 C7 C6 . . . . -1.4(3) no
C3 C2 C7 C8 . . . . -179.17(16) no
C2 C3 C4 C5 . . . . 0.5(3) no
C3 C4 C5 C6 . . . . -0.5(4) no
C4 C5 C6 C7 . . . . -0.4(3) no
C5 C6 C7 C2 . . . . 1.3(3) no
C5 C6 C7 C8 . . . . 178.61(18) no
C2 C7 C8 O2 . . . . -177.83(18) no
C2 C7 C8 N1 . . . . 2.66(17) no
C6 C7 C8 O2 . . . . 4.6(3) no
C6 C7 C8 N1 . . . . -174.88(18) no
N1 C9 C10 O3 . . . . 20.4(3) no
N1 C9 C10 O4 . . . . -161.9(3) no
C11 C9 C10 O3 . . . . 146.2(2) no
C11 C9 C10 O4 . . . . -36.0(4) no

loop_
_cod_related_entry_id
_cod_related_entry_database
_cod_related_entry_code
1 ChemSpider 629052
